data_1563103
loop_
_publ_author_name
'Cai, Song Liang'
'Zheng, Sheng Run'
'Fan, Jun'
'Tan, Jing Bo'
'Xiao, Tian Tian'
'Zhang, Wei-Guang'

_publ_section_title
;
 A series of 2D lanthanide (III) coordination polymers constructed from
 2-(pyridin-3-yl)-1H-imidazole-4,5-dicarboxylate
;
_journal_issue 12
_journal_name_full 'Journal of Solid State Chemistry'
_journal_page_first 3172
_journal_page_last 3178
_journal_paper_doi 10.1016/j.jssc.2011.09.006
_journal_volume 184
_journal_year 2011
_chemical_formula_moiety 'C10 H11 Ho N3 O7, C10 H6 N3 O4, H2 O'
_chemical_formula_sum 'C20 H19 Ho N6 O12'
_chemical_formula_weight 700.34
_space_group_IT_number 14
_space_group_name_Hall '-P 2ybc'
_space_group_name_H-M_alt 'P 1 21/c 1'
_symmetry_cell_setting monoclinic
_symmetry_space_group_name_Hall '-P 2ybc'
_symmetry_space_group_name_H-M 'P 1 21/c 1'
_atom_sites_solution_hydrogens geom
_atom_sites_solution_primary direct
_atom_sites_solution_secondary difmap
_cell_angle_alpha 90.00
_cell_angle_beta 111.3490(10)
_cell_angle_gamma 90.00
_cell_formula_units_Z 4
_cell_length_a 15.9140(17)
_cell_length_b 11.9588(13)
_cell_length_c 12.8754(14)
_cell_measurement_reflns_used 6545
_cell_measurement_temperature 298(2)
_cell_measurement_theta_max 27.90
_cell_measurement_theta_min 2.19
_cell_volume 2282.2(4)
_computing_cell_refinement 'Bruker SMART'
_computing_data_collection 'Bruker SMART'
_computing_data_reduction 'Bruker SAINT'
_computing_molecular_graphics 'Bruker SHELXTL'
_computing_publication_material 'Bruker SHELXTL'
_computing_structure_refinement 'SHELXL-97 (Sheldrick, 1997)'
_computing_structure_solution 'SHELXS-97 (Sheldrick, 1990)'
_diffrn_ambient_temperature 298(2)
_diffrn_measured_fraction_theta_full 0.997
_diffrn_measured_fraction_theta_max 0.997
_diffrn_measurement_device_type 'CCD area detector'
_diffrn_measurement_method 'phi and omega scans'
_diffrn_radiation_monochromator graphite
_diffrn_radiation_source 'fine-focus sealed tube'
_diffrn_radiation_type MoK\a
_diffrn_radiation_wavelength 0.71073
_diffrn_reflns_av_R_equivalents 0.0272
_diffrn_reflns_av_sigmaI/netI 0.0313
_diffrn_reflns_limit_h_max 18
_diffrn_reflns_limit_h_min -19
_diffrn_reflns_limit_k_max 14
_diffrn_reflns_limit_k_min -14
_diffrn_reflns_limit_l_max 15
_diffrn_reflns_limit_l_min -10
_diffrn_reflns_number 11483
_diffrn_reflns_theta_full 25.25
_diffrn_reflns_theta_max 25.25
_diffrn_reflns_theta_min 2.19
_diffrn_standards_decay_% none
_exptl_absorpt_coefficient_mu 3.549
_exptl_absorpt_correction_T_max 0.4157
_exptl_absorpt_correction_T_min 0.3697
_exptl_absorpt_correction_type multi-scan
_exptl_absorpt_process_details 'Higashi, T. (1995)'
_exptl_crystal_colour pale-yellow
_exptl_crystal_density_diffrn 2.038
_exptl_crystal_density_method 'not measured'
_exptl_crystal_description block
_exptl_crystal_F_000 1376
_exptl_crystal_size_max 0.35
_exptl_crystal_size_mid 0.33
_exptl_crystal_size_min 0.30
_refine_diff_density_max 0.736
_refine_diff_density_min -0.641
_refine_diff_density_rms 0.088
_refine_ls_extinction_method none
_refine_ls_goodness_of_fit_ref 1.081
_refine_ls_hydrogen_treatment constr
_refine_ls_matrix_type full
_refine_ls_number_parameters 353
_refine_ls_number_reflns 4119
_refine_ls_number_restraints 1
_refine_ls_restrained_S_all 1.083
_refine_ls_R_factor_all 0.0242
_refine_ls_R_factor_gt 0.0208
_refine_ls_shift/su_max 0.002
_refine_ls_shift/su_mean 0.000
_refine_ls_structure_factor_coef Fsqd
_refine_ls_weighting_details 'calc w=1/[\s^2^(Fo^2^)+(0.0265P)^2^+0.0000P] where P=(Fo^2^+2Fc^2^)/3'
_refine_ls_weighting_scheme calc
_refine_ls_wR_factor_gt 0.0516
_refine_ls_wR_factor_ref 0.0531
_reflns_number_gt 3699
_reflns_number_total 4119
_reflns_threshold_expression >2sigma(I)
_cod_data_source_file JSSC-2011-184-3172.cif
_cod_data_source_block 8
_cod_depositor_comments
;
The following automatic conversions were performed:

data item '_refine_ls_hydrogen_treatment' value 'CONSTR' was changed
to 'constr' in accordance with the built-in table derived from the
CIF Core dictionary named 'cif_core.dic' version 2.4.5 last updated
on 2014-11-21.

data item '_symmetry_cell_setting' value 'Monoclinic' was changed to
'monoclinic' in accordance with the built-in table derived from the
CIF Core dictionary named 'cif_core.dic' version 2.4.5 last updated
on 2014-11-21.

Automatic conversion script
Id: cif_fix_values 8369 2020-08-20 11:38:08Z andrius 
;
_cod_original_sg_symbol_Hall '-P 2ybc  '
_cod_original_sg_symbol_H-M 'P2(1)/c  '
_cod_database_code 1563103

loop_
_symmetry_equiv_pos_as_xyz
'x, y, z'
'-x, y+1/2, -z+1/2'
'-x, -y, -z'
'x, -y-1/2, z-1/2'

loop_
_atom_site_label
_atom_site_type_symbol
_atom_site_fract_x
_atom_site_fract_y
_atom_site_fract_z
_atom_site_U_iso_or_equiv
_atom_site_adp_type
_atom_site_occupancy
_atom_site_symmetry_multiplicity
_atom_site_calc_flag
_atom_site_refinement_flags
_atom_site_disorder_assembly
_atom_site_disorder_group
Ho1 Ho 0.626110(8) 0.333527(11) 0.578270(10) 0.01350(6) Uani 1 1 d U . .
C5 C 0.4372(2) 0.1613(2) 0.5720(3) 0.0187(7) Uani 1 1 d . . .
C3 C 0.47122(19) 0.1254(3) 0.7507(2) 0.0164(6) Uani 1 1 d . . .
O1 O 0.67042(13) 0.28929(17) 0.77100(16) 0.0174(4) Uani 1 1 d . . .
N2 N 0.40989(16) 0.1062(2) 0.6456(2) 0.0194(6) Uani 1 1 d . . .
H2 H 0.3621 0.0659 0.6294 0.023 Uiso 1 1 calc R . .
C2 C 0.5361(2) 0.1930(2) 0.7361(2) 0.0166(6) Uani 1 1 d . . .
O2 O 0.64561(14) 0.22080(19) 0.91743(17) 0.0239(5) Uani 1 1 d . . .
N1 N 0.51364(16) 0.2156(2) 0.62444(19) 0.0168(5) Uani 1 1 d . . .
C6 C 0.3922(2) 0.1513(3) 0.4512(3) 0.0193(7) Uani 1 1 d . . .
N3 N 0.2583(2) 0.1562(3) 0.2871(3) 0.0388(8) Uani 1 1 d . . .
C10 C 0.2998(2) 0.1670(3) 0.3969(3) 0.0267(8) Uani 1 1 d . . .
H10 H 0.2654 0.1859 0.4393 0.032 Uiso 1 1 calc R . .
C7 C 0.4424(2) 0.1226(3) 0.3868(3) 0.0261(7) Uani 1 1 d . . .
H7 H 0.5043 0.1108 0.4201 0.031 Uiso 1 1 calc R . .
C4 C 0.45955(19) 0.0705(2) 0.8487(2) 0.0171(6) Uani 1 1 d . . .
O3 O 0.48875(13) 0.11796(17) 0.94209(16) 0.0190(4) Uani 1 1 d . . .
O3W O 0.65342(15) 0.50757(19) 0.50210(19) 0.0319(5) Uani 1 1 d U . .
H3WA H 0.7073 0.5327 0.5186 0.038 Uiso 1 1 d R . .
H3WB H 0.6203 0.5618 0.5100 0.038 Uiso 1 1 d R . .
O4 O 0.41877(15) -0.02063(18) 0.82836(17) 0.0275(5) Uani 1 1 d . . .
O1W O 0.67524(16) 0.14610(18) 0.59308(19) 0.0281(5) Uani 1 1 d . . .
H1WA H 0.6903 0.1219 0.5402 0.034 Uiso 1 1 d R . .
H1WB H 0.7147 0.1256 0.6556 0.034 Uiso 1 1 d R . .
O2W O 0.78165(14) 0.36141(18) 0.66177(19) 0.0263(5) Uani 1 1 d . . .
H2WB H 0.8134 0.3883 0.6263 0.032 Uiso 1 1 d R . .
H2WA H 0.8139 0.3139 0.7096 0.032 Uiso 1 1 d R . .
C1 C 0.62295(18) 0.2367(2) 0.8143(2) 0.0162(6) Uani 1 1 d . . .
C8 C 0.3999(2) 0.1116(3) 0.2732(3) 0.0302(8) Uani 1 1 d . . .
H8 H 0.4324 0.0929 0.2286 0.036 Uiso 1 1 calc R . .
C9 C 0.3090(2) 0.1288(3) 0.2276(3) 0.0377(9) Uani 1 1 d . . .
H9 H 0.2806 0.1211 0.1508 0.045 Uiso 1 1 calc R . .
O5 O -0.18735(15) 0.6151(2) 0.5458(2) 0.0366(6) Uani 1 1 d . . .
N4 N -0.07609(17) 0.4234(2) 0.5931(2) 0.0227(6) Uani 1 1 d . . .
C11 C -0.1060(2) 0.6277(3) 0.5783(3) 0.0274(8) Uani 1 1 d . . .
N6 N -0.0945(2) 0.0694(2) 0.5652(2) 0.0348(7) Uani 1 1 d . . .
C12 C -0.0435(2) 0.5314(3) 0.6056(3) 0.0233(7) Uani 1 1 d . . .
C15 C -0.0040(2) 0.3584(3) 0.6256(3) 0.0247(7) Uani 1 1 d . . .
C16 C -0.0054(2) 0.2354(3) 0.6214(3) 0.0241(7) Uani 1 1 d . . .
C20 C -0.0866(2) 0.1801(3) 0.5718(3) 0.0298(8) Uani 1 1 d . . .
H20 H -0.1387 0.2228 0.5413 0.036 Uiso 1 1 calc R . .
N5 N 0.07294(17) 0.4195(2) 0.6610(2) 0.0253(6) Uani 1 1 d . . .
H5 H 0.1270 0.3935 0.6872 0.030 Uiso 1 1 calc R . .
C17 C 0.0722(2) 0.1711(3) 0.6636(3) 0.0325(9) Uani 1 1 d . . .
H17 H 0.1284 0.2049 0.6956 0.039 Uiso 1 1 calc R . .
C14 C 0.1214(2) 0.6177(3) 0.6833(3) 0.0306(8) Uani 1 1 d . . .
C13 C 0.0491(2) 0.5302(3) 0.6474(3) 0.0248(7) Uani 1 1 d . . .
C18 C 0.0646(2) 0.0556(3) 0.6573(3) 0.0367(9) Uani 1 1 d . . .
H18 H 0.1156 0.0106 0.6853 0.044 Uiso 1 1 calc R . .
C19 C -0.0196(3) 0.0086(3) 0.6090(3) 0.0365(9) Uani 1 1 d . . .
H19 H -0.0245 -0.0689 0.6067 0.044 Uiso 1 1 calc R . .
O6 O -0.07051(17) 0.7276(2) 0.5910(2) 0.0390(6) Uani 1 1 d . . .
H6 H -0.0154 0.7227 0.6187 0.058 Uiso 1 1 calc R . .
O7 O 0.09581(16) 0.7192(2) 0.6752(2) 0.0387(6) Uani 1 1 d . . .
O8 O 0.19991(16) 0.5837(2) 0.7180(2) 0.0453(7) Uani 1 1 d . . .
O4W O 0.26921(14) 0.96208(19) 0.57160(19) 0.0338(6) Uani 1 1 d . . .
H4WB H 0.2125 0.9668 0.5336 0.051 Uiso 1 1 d R . .
H4WA H 0.2770 0.9166 0.6256 0.051 Uiso 1 1 d R . .

loop_
_atom_site_aniso_label
_atom_site_aniso_U_11
_atom_site_aniso_U_22
_atom_site_aniso_U_33
_atom_site_aniso_U_23
_atom_site_aniso_U_13
_atom_site_aniso_U_12
Ho1 0.01324(9) 0.01624(9) 0.01101(9) 0.00088(5) 0.00442(6) 0.00127(5)
C5 0.0168(15) 0.0200(17) 0.0189(17) -0.0004(12) 0.0062(13) -0.0030(12)
C3 0.0156(14) 0.0169(16) 0.0156(16) -0.0031(12) 0.0043(12) -0.0015(12)
O1 0.0160(10) 0.0205(11) 0.0147(11) 0.0016(9) 0.0044(9) -0.0032(9)
N2 0.0164(13) 0.0256(15) 0.0145(14) 0.0006(11) 0.0036(10) -0.0068(11)
C2 0.0180(15) 0.0185(16) 0.0134(16) 0.0008(12) 0.0060(13) -0.0011(12)
O2 0.0229(12) 0.0363(14) 0.0114(12) 0.0015(10) 0.0048(9) -0.0091(10)
N1 0.0164(13) 0.0225(14) 0.0109(13) 0.0004(11) 0.0042(10) -0.0020(11)
C6 0.0186(15) 0.0203(17) 0.0167(16) -0.0019(12) 0.0036(13) -0.0057(12)
N3 0.0257(16) 0.058(2) 0.0250(18) 0.0018(14) 0.0002(14) 0.0062(14)
C10 0.0203(17) 0.036(2) 0.0219(19) -0.0046(14) 0.0059(15) 0.0027(14)
C7 0.0225(17) 0.0306(19) 0.0241(19) -0.0029(15) 0.0072(14) -0.0049(15)
C4 0.0131(14) 0.0212(17) 0.0156(16) 0.0008(13) 0.0036(12) -0.0025(12)
O3 0.0188(11) 0.0237(12) 0.0138(11) 0.0005(9) 0.0054(9) -0.0035(9)
O3W 0.0313(12) 0.0254(11) 0.0418(15) 0.0096(10) 0.0166(11) -0.0013(10)
O4 0.0365(13) 0.0256(13) 0.0181(12) -0.0004(9) 0.0069(10) -0.0164(10)
O1W 0.0344(14) 0.0261(13) 0.0253(13) 0.0040(10) 0.0127(11) 0.0114(10)
O2W 0.0169(11) 0.0314(13) 0.0299(13) 0.0102(10) 0.0080(10) -0.0009(10)
C1 0.0165(15) 0.0153(16) 0.0163(17) -0.0007(12) 0.0054(12) -0.0006(12)
C8 0.036(2) 0.035(2) 0.0213(18) -0.0046(15) 0.0136(15) -0.0054(16)
C9 0.036(2) 0.056(3) 0.0156(18) -0.0048(17) 0.0036(16) -0.0008(19)
O5 0.0254(14) 0.0376(15) 0.0428(16) -0.0011(12) 0.0076(12) 0.0007(11)
N4 0.0203(14) 0.0238(15) 0.0237(15) 0.0016(11) 0.0077(12) -0.0039(11)
C11 0.031(2) 0.029(2) 0.0212(18) -0.0037(15) 0.0078(15) -0.0040(15)
N6 0.0390(18) 0.0277(18) 0.0380(18) -0.0049(14) 0.0143(15) -0.0053(14)
C12 0.0244(17) 0.0248(18) 0.0204(17) -0.0026(13) 0.0076(14) -0.0046(14)
C15 0.0234(17) 0.0296(19) 0.0205(18) 0.0001(14) 0.0074(14) -0.0050(14)
C16 0.0258(17) 0.0237(18) 0.0239(18) 0.0001(14) 0.0102(14) -0.0031(14)
C20 0.0255(18) 0.029(2) 0.037(2) -0.0035(15) 0.0130(16) -0.0022(15)
N5 0.0173(13) 0.0302(17) 0.0255(16) -0.0014(12) 0.0043(12) -0.0023(12)
C17 0.029(2) 0.035(2) 0.030(2) 0.0016(15) 0.0060(16) 0.0008(15)
C14 0.033(2) 0.037(2) 0.0217(19) -0.0050(16) 0.0101(16) -0.0147(17)
C13 0.0271(17) 0.0266(19) 0.0206(17) -0.0037(14) 0.0086(14) -0.0051(14)
C18 0.040(2) 0.036(2) 0.032(2) 0.0081(17) 0.0111(17) 0.0131(18)
C19 0.052(2) 0.024(2) 0.034(2) 0.0002(16) 0.0168(18) 0.0001(18)
O6 0.0367(14) 0.0271(14) 0.0506(18) 0.0015(12) 0.0130(13) -0.0009(12)
O7 0.0386(14) 0.0306(15) 0.0454(17) -0.0076(12) 0.0136(12) -0.0139(12)
O8 0.0241(14) 0.0470(18) 0.0554(18) -0.0091(14) 0.0032(13) -0.0132(12)
O4W 0.0245(12) 0.0322(14) 0.0366(15) 0.0081(11) 0.0016(11) -0.0055(10)

loop_
_atom_type_symbol
_atom_type_description
_atom_type_scat_dispersion_real
_atom_type_scat_dispersion_imag
_atom_type_scat_source
C C 0.0033 0.0016 'International Tables Vol C Tables 4.2.6.8 and 6.1.1.4'
H H 0.0000 0.0000 'International Tables Vol C Tables 4.2.6.8 and 6.1.1.4'
N N 0.0061 0.0033 'International Tables Vol C Tables 4.2.6.8 and 6.1.1.4'
O O 0.0106 0.0060 'International Tables Vol C Tables 4.2.6.8 and 6.1.1.4'
Ho Ho -0.2175 4.6783 'International Tables Vol C Tables 4.2.6.8 and 6.1.1.4'

loop_
_geom_angle_atom_site_label_1
_geom_angle_atom_site_label_2
_geom_angle_atom_site_label_3
_geom_angle
_geom_angle_site_symmetry_1
_geom_angle_site_symmetry_3
O2 Ho1 O3 77.82(7) 4_565 4_565
O2 Ho1 O2W 89.26(8) 4_565 .
O3 Ho1 O2W 149.30(8) 4_565 .
O2 Ho1 O1W 69.78(8) 4_565 .
O3 Ho1 O1W 119.43(8) 4_565 .
O2W Ho1 O1W 80.44(8) . .
O2 Ho1 O4 146.07(8) 4_565 2_656
O3 Ho1 O4 79.90(7) 4_565 2_656
O2W Ho1 O4 97.23(8) . 2_656
O1W Ho1 O4 144.11(8) . 2_656
O2 Ho1 O1 142.33(7) 4_565 .
O3 Ho1 O1 133.06(7) 4_565 .
O2W Ho1 O1 71.92(7) . .
O1W Ho1 O1 74.97(7) . .
O4 Ho1 O1 70.39(7) 2_656 .
O2 Ho1 O3W 76.91(8) 4_565 .
O3 Ho1 O3W 74.72(7) 4_565 .
O2W Ho1 O3W 75.27(8) . .
O1W Ho1 O3W 138.68(8) . .
O4 Ho1 O3W 72.72(8) 2_656 .
O1 Ho1 O3W 126.04(7) . .
O2 Ho1 N1 113.34(8) 4_565 .
O3 Ho1 N1 76.30(7) 4_565 .
O2W Ho1 N1 134.24(8) . .
O1W Ho1 N1 72.03(8) . .
O4 Ho1 N1 85.46(8) 2_656 .
O1 Ho1 N1 66.10(7) . .
O3W Ho1 N1 146.21(8) . .
N1 C5 N2 110.5(3) . .
N1 C5 C6 125.8(3) . .
N2 C5 C6 123.3(3) . .
N2 C3 C2 105.3(2) . .
N2 C3 C4 119.9(3) . .
C2 C3 C4 134.7(3) . .
C1 O1 Ho1 125.14(17) . .
C5 N2 C3 108.5(2) . .
C5 N2 H2 125.8 . .
C3 N2 H2 125.8 . .
N1 C2 C3 109.6(2) . .
N1 C2 C1 117.8(3) . .
C3 C2 C1 132.5(3) . .
C1 O2 Ho1 156.07(19) . 4_566
C5 N1 C2 106.1(2) . .
C5 N1 Ho1 139.0(2) . .
C2 N1 Ho1 114.88(18) . .
C7 C6 C10 117.8(3) . .
C7 C6 C5 119.4(3) . .
C10 C6 C5 122.8(3) . .
C10 N3 C9 117.5(3) . .
N3 C10 C6 123.0(3) . .
N3 C10 H10 118.5 . .
C6 C10 H10 118.5 . .
C8 C7 C6 119.4(3) . .
C8 C7 H7 120.3 . .
C6 C7 H7 120.3 . .
O4 C4 O3 125.4(3) . .
O4 C4 C3 114.9(3) . .
O3 C4 C3 119.6(3) . .
C4 O3 Ho1 138.93(18) . 4_566
Ho1 O3W H3WA 120.9 . .
Ho1 O3W H3WB 113.1 . .
H3WA O3W H3WB 107.8 . .
C4 O4 Ho1 140.01(19) . 2_646
Ho1 O1W H1WA 116.2 . .
Ho1 O1W H1WB 117.1 . .
H1WA O1W H1WB 109.3 . .
Ho1 O2W H2WB 122.7 . .
Ho1 O2W H2WA 119.5 . .
H2WB O2W H2WA 108.4 . .
O2 C1 O1 123.8(3) . .
O2 C1 C2 120.3(3) . .
O1 C1 C2 115.9(2) . .
C9 C8 C7 118.5(3) . .
C9 C8 H8 120.7 . .
C7 C8 H8 120.7 . .
N3 C9 C8 123.7(3) . .
N3 C9 H9 118.1 . .
C8 C9 H9 118.1 . .
C15 N4 C12 105.5(3) . .
O5 C11 O6 120.9(3) . .
O5 C11 C12 121.7(3) . .
O6 C11 C12 117.4(3) . .
C20 N6 C19 117.8(3) . .
C13 C12 N4 110.0(3) . .
C13 C12 C11 129.4(3) . .
N4 C12 C11 120.6(3) . .
N4 C15 N5 111.3(3) . .
N4 C15 C16 125.2(3) . .
N5 C15 C16 123.5(3) . .
C20 C16 C17 117.7(3) . .
C20 C16 C15 119.6(3) . .
C17 C16 C15 122.7(3) . .
N6 C20 C16 123.8(3) . .
N6 C20 H20 118.1 . .
C16 C20 H20 118.1 . .
C15 N5 C13 107.7(3) . .
C15 N5 H5 126.1 . .
C13 N5 H5 126.1 . .
C18 C17 C16 118.9(3) . .
C18 C17 H17 120.6 . .
C16 C17 H17 120.6 . .
O8 C14 O7 126.7(3) . .
O8 C14 C13 116.4(3) . .
O7 C14 C13 117.0(3) . .
N5 C13 C12 105.5(3) . .
N5 C13 C14 119.3(3) . .
C12 C13 C14 135.1(3) . .
C19 C18 C17 118.9(3) . .
C19 C18 H18 120.6 . .
C17 C18 H18 120.6 . .
N6 C19 C18 122.9(3) . .
N6 C19 H19 118.6 . .
C18 C19 H19 118.6 . .
C11 O6 H6 109.5 . .
H4WB O4W H4WA 108.4 . .

loop_
_geom_bond_atom_site_label_1
_geom_bond_atom_site_label_2
_geom_bond_distance
_geom_bond_site_symmetry_2
Ho1 O2 2.297(2) 4_565
Ho1 O3 2.3235(19) 4_565
Ho1 O2W 2.336(2) .
Ho1 O1W 2.359(2) .
Ho1 O4 2.371(2) 2_656
Ho1 O1 2.3792(19) .
Ho1 O3W 2.407(2) .
Ho1 N1 2.514(2) .
C5 N1 1.327(4) .
C5 N2 1.350(4) .
C5 C6 1.460(4) .
C3 N2 1.368(4) .
C3 C2 1.377(4) .
C3 C4 1.493(4) .
O1 C1 1.259(3) .
N2 H2 0.8600 .
C2 N1 1.376(4) .
C2 C1 1.478(4) .
O2 C1 1.257(3) .
O2 Ho1 2.297(2) 4_566
C6 C7 1.389(4) .
C6 C10 1.392(4) .
N3 C10 1.332(4) .
N3 C9 1.340(5) .
C10 H10 0.9300 .
C7 C8 1.376(5) .
C7 H7 0.9300 .
C4 O4 1.247(3) .
C4 O3 1.255(3) .
O3 Ho1 2.3235(19) 4_566
O3W H3WA 0.8593 .
O3W H3WB 0.8645 .
O4 Ho1 2.371(2) 2_646
O1W H1WA 0.8505 .
O1W H1WB 0.8572 .
O2W H2WB 0.8568 .
O2W H2WA 0.8575 .
C8 C9 1.365(5) .
C8 H8 0.9300 .
C9 H9 0.9300 .
O5 C11 1.217(4) .
N4 C15 1.322(4) .
N4 C12 1.379(4) .
C11 O6 1.307(4) .
C11 C12 1.478(5) .
N6 C20 1.329(4) .
N6 C19 1.333(4) .
C12 C13 1.373(4) .
C15 N5 1.354(4) .
C15 C16 1.473(4) .
C16 C20 1.384(5) .
C16 C17 1.387(5) .
C20 H20 0.9300 .
N5 C13 1.370(4) .
N5 H5 0.8600 .
C17 C18 1.386(5) .
C17 H17 0.9300 .
C14 O8 1.232(4) .
C14 O7 1.272(5) .
C14 C13 1.499(4) .
C18 C19 1.376(5) .
C18 H18 0.9300 .
C19 H19 0.9300 .
O6 H6 0.8200 .
O4W H4WB 0.8583 .
O4W H4WA 0.8555 .

loop_
_geom_torsion_atom_site_label_1
_geom_torsion_atom_site_label_2
_geom_torsion_atom_site_label_3
_geom_torsion_atom_site_label_4
_geom_torsion
_geom_torsion_site_symmetry_1
_geom_torsion_site_symmetry_2
_geom_torsion_site_symmetry_3
_geom_torsion_site_symmetry_4
O2 Ho1 O1 C1 -101.8(2) 4_565 . . .
O3 Ho1 O1 C1 35.7(3) 4_565 . . .
O2W Ho1 O1 C1 -165.4(2) . . . .
O1W Ho1 O1 C1 -80.8(2) . . . .
O4 Ho1 O1 C1 89.7(2) 2_656 . . .
O3W Ho1 O1 C1 139.2(2) . . . .
N1 Ho1 O1 C1 -4.1(2) . . . .
N1 C5 N2 C3 0.0(3) . . . .
C6 C5 N2 C3 174.2(3) . . . .
C2 C3 N2 C5 -0.5(3) . . . .
C4 C3 N2 C5 -177.6(3) . . . .
N2 C3 C2 N1 0.9(3) . . . .
C4 C3 C2 N1 177.3(3) . . . .
N2 C3 C2 C1 -174.9(3) . . . .
C4 C3 C2 C1 1.6(6) . . . .
N2 C5 N1 C2 0.6(3) . . . .
C6 C5 N1 C2 -173.5(3) . . . .
N2 C5 N1 Ho1 176.8(2) . . . .
C6 C5 N1 Ho1 2.8(5) . . . .
C3 C2 N1 C5 -0.9(3) . . . .
C1 C2 N1 C5 175.6(3) . . . .
C3 C2 N1 Ho1 -178.15(19) . . . .
C1 C2 N1 Ho1 -1.7(3) . . . .
O2 Ho1 N1 C5 -34.6(3) 4_565 . . .
O3 Ho1 N1 C5 35.4(3) 4_565 . . .
O2W Ho1 N1 C5 -148.2(3) . . . .
O1W Ho1 N1 C5 -92.2(3) . . . .
O4 Ho1 N1 C5 116.1(3) 2_656 . . .
O1 Ho1 N1 C5 -173.3(3) . . . .
O3W Ho1 N1 C5 67.0(4) . . . .
O2 Ho1 N1 C2 141.38(19) 4_565 . . .
O3 Ho1 N1 C2 -148.6(2) 4_565 . . .
O2W Ho1 N1 C2 27.8(2) . . . .
O1W Ho1 N1 C2 83.8(2) . . . .
O4 Ho1 N1 C2 -67.9(2) 2_656 . . .
O1 Ho1 N1 C2 2.64(19) . . . .
O3W Ho1 N1 C2 -117.0(2) . . . .
N1 C5 C6 C7 46.9(4) . . . .
N2 C5 C6 C7 -126.4(3) . . . .
N1 C5 C6 C10 -134.5(3) . . . .
N2 C5 C6 C10 52.2(4) . . . .
C9 N3 C10 C6 0.0(5) . . . .
C7 C6 C10 N3 -0.3(5) . . . .
C5 C6 C10 N3 -178.9(3) . . . .
C10 C6 C7 C8 0.5(5) . . . .
C5 C6 C7 C8 179.1(3) . . . .
N2 C3 C4 O4 28.0(4) . . . .
C2 C3 C4 O4 -148.1(3) . . . .
N2 C3 C4 O3 -150.8(3) . . . .
C2 C3 C4 O3 33.2(5) . . . .
O4 C4 O3 Ho1 113.7(3) . . . 4_566
C3 C4 O3 Ho1 -67.7(4) . . . 4_566
O3 C4 O4 Ho1 -4.2(5) . . . 2_646
C3 C4 O4 Ho1 177.1(2) . . . 2_646
Ho1 O2 C1 O1 170.8(3) 4_566 . . .
Ho1 O2 C1 C2 -9.0(7) 4_566 . . .
Ho1 O1 C1 O2 -175.1(2) . . . .
Ho1 O1 C1 C2 4.6(3) . . . .
N1 C2 C1 O2 178.2(3) . . . .
C3 C2 C1 O2 -6.3(5) . . . .
N1 C2 C1 O1 -1.6(4) . . . .
C3 C2 C1 O1 173.9(3) . . . .
C6 C7 C8 C9 -0.4(5) . . . .
C10 N3 C9 C8 0.0(6) . . . .
C7 C8 C9 N3 0.2(6) . . . .
C15 N4 C12 C13 -0.8(4) . . . .
C15 N4 C12 C11 -179.2(3) . . . .
O5 C11 C12 C13 -176.9(3) . . . .
O6 C11 C12 C13 2.7(5) . . . .
O5 C11 C12 N4 1.1(5) . . . .
O6 C11 C12 N4 -179.3(3) . . . .
C12 N4 C15 N5 1.7(4) . . . .
C12 N4 C15 C16 -176.6(3) . . . .
N4 C15 C16 C20 5.8(5) . . . .
N5 C15 C16 C20 -172.3(3) . . . .
N4 C15 C16 C17 -175.5(3) . . . .
N5 C15 C16 C17 6.4(5) . . . .
C19 N6 C20 C16 0.0(5) . . . .
C17 C16 C20 N6 1.9(5) . . . .
C15 C16 C20 N6 -179.3(3) . . . .
N4 C15 N5 C13 -1.9(4) . . . .
C16 C15 N5 C13 176.4(3) . . . .
C20 C16 C17 C18 -1.9(5) . . . .
C15 C16 C17 C18 179.3(3) . . . .
C15 N5 C13 C12 1.3(4) . . . .
C15 N5 C13 C14 178.2(3) . . . .
N4 C12 C13 N5 -0.3(4) . . . .
C11 C12 C13 N5 177.9(3) . . . .
N4 C12 C13 C14 -176.5(3) . . . .
C11 C12 C13 C14 1.7(6) . . . .
O8 C14 C13 N5 3.9(5) . . . .
O7 C14 C13 N5 -175.9(3) . . . .
O8 C14 C13 C12 179.7(4) . . . .
O7 C14 C13 C12 -0.1(6) . . . .
C16 C17 C18 C19 0.3(5) . . . .
C20 N6 C19 C18 -1.8(5) . . . .
C17 C18 C19 N6 1.7(6) . . . .
